data_7045654
loop_
_publ_author_name
'Du, Jun'
'Kodikara, Mahesh S.'
'Moxey, Graeme J.'
'Morshedi, Mahbod'
'Barlow, Adam'
'Quintana, Crist\'obal'
'Wang, Genmiao'
'Stranger, Robert'
'Zhang, Chi'
'Cifuentes, Marie P.'
'Humphrey, Mark G.'

_publ_section_title
;
 Quadratic and cubic hyperpolarizabilities of
 nitro-phenyl/-naphthalenyl/-anthracenyl alkynyl complexes.
;
_journal_issue 13
_journal_name_full 'Dalton transactions (Cambridge, England : 2003)'
_journal_page_first 4560
_journal_page_last 4571
_journal_paper_doi 10.1039/c8dt00155c
_journal_volume 47
_journal_year 2018
_chemical_formula_moiety 'C62 H50 Cl N O2 P4 Ru'
_chemical_formula_sum 'C62 H50 Cl N O2 P4 Ru'
_chemical_formula_weight 1101.43
_space_group_crystal_system orthorhombic
_space_group_IT_number 19
_space_group_name_Hall 'P 2ac 2ab'
_space_group_name_H-M_alt 'P 21 21 21'
_symmetry_space_group_name_Hall 'P 2ac 2ab'
_symmetry_space_group_name_H-M 'P 21 21 21'
_atom_sites_solution_hydrogens geom
_audit_creation_date 2016-01-28
_audit_creation_method
;
Olex2 1.2
(compiled 2015.09.30 svn.r3233 for OlexSys, GUI svn.r5103)
;
_audit_update_record
;
2016-02-11 deposited with the CCDC.
2018-02-16 downloaded from the CCDC.
;
_cell_angle_alpha 90
_cell_angle_beta 90
_cell_angle_gamma 90
_cell_formula_units_Z 4
_cell_length_a 16.49656(16)
_cell_length_b 16.69422(14)
_cell_length_c 18.18356(14)
_cell_measurement_reflns_used 55654
_cell_measurement_temperature 150.00(10)
_cell_measurement_theta_max 29.3220
_cell_measurement_theta_min 1.7010
_cell_volume 5007.70(7)
_computing_cell_refinement
;
CrysAlisPro, Agilent Technologies,
Version 1.171.37.35h (release 09-02-2015 CrysAlis171 .NET)
(compiled Feb  9 2015,16:26:32)
;
_computing_data_collection
;
CrysAlisPro, Agilent Technologies,
Version 1.171.37.35h (release 09-02-2015 CrysAlis171 .NET)
(compiled Feb  9 2015,16:26:32)
;
_computing_data_reduction
;
CrysAlisPro, Agilent Technologies,
Version 1.171.37.35h (release 09-02-2015 CrysAlis171 .NET)
(compiled Feb  9 2015,16:26:32)
;
_computing_molecular_graphics 'Olex2 (Dolomanov et al., 2009)'
_computing_publication_material 'Olex2 (Dolomanov et al., 2009)'
_computing_structure_refinement 'ShelXL (Sheldrick, 2015)'
_computing_structure_solution 'ShelXS (Sheldrick, 2008)'
_diffrn_ambient_environment N~2~
_diffrn_ambient_temperature 150.00(10)
_diffrn_detector 'CCD plate'
_diffrn_detector_area_resol_mean 10.3744
_diffrn_detector_type Atlas
_diffrn_measured_fraction_theta_full 1.000
_diffrn_measured_fraction_theta_max 0.953
_diffrn_measurement_details
;
#__ type_ start__ end____ width___ exp.time_
  1 omega  -20.00   30.00   1.0000   11.6650
omega____ theta____ kappa____ phi______ frames
    -      -13.6928  -99.0000  -90.0000 50

#__ type_ start__ end____ width___ exp.time_
  2 omega  -19.00   92.00   1.0000   11.6650
omega____ theta____ kappa____ phi______ frames
    -       13.9272   57.0000  150.0000 111

#__ type_ start__ end____ width___ exp.time_
  3 omega  -18.00   93.00   1.0000   11.6650
omega____ theta____ kappa____ phi______ frames
    -       13.9272   37.0000  -60.0000 111

#__ type_ start__ end____ width___ exp.time_
  4 omega  -64.00   46.00   1.0000   11.6650
omega____ theta____ kappa____ phi______ frames
    -       13.9272  -57.0000    0.0000 110

#__ type_ start__ end____ width___ exp.time_
  5 omega  -74.00   -8.00   1.0000   11.6650
omega____ theta____ kappa____ phi______ frames
    -      -13.6928  126.0000   34.6679 66

#__ type_ start__ end____ width___ exp.time_
  6 omega -105.00  -34.00   1.0000   11.6650
omega____ theta____ kappa____ phi______ frames
    -      -13.6928  178.0000    0.0000 71

#__ type_ start__ end____ width___ exp.time_
  7 omega  -20.00   30.00   1.0000   11.6650
omega____ theta____ kappa____ phi______ frames
    -      -13.6928  -99.0000  -30.0000 50

#__ type_ start__ end____ width___ exp.time_
  8 omega   34.00  105.00   1.0000   11.6650
omega____ theta____ kappa____ phi______ frames
    -       13.9272 -178.0000   30.0000 71

#__ type_ start__ end____ width___ exp.time_
  9 omega  -19.00   92.00   1.0000   11.6650
omega____ theta____ kappa____ phi______ frames
    -       13.9272   57.0000   30.0000 111

#__ type_ start__ end____ width___ exp.time_
 10 omega  -64.00   46.00   1.0000   11.6650
omega____ theta____ kappa____ phi______ frames
    -       13.9272  -57.0000 -180.0000 110
;
_diffrn_measurement_device 'four-circle diffractometer'
_diffrn_measurement_device_type 'New Xcalibur, Atlas'
_diffrn_measurement_method '\w scans'
_diffrn_orient_matrix_UB_11 -0.0230290000
_diffrn_orient_matrix_UB_12 -0.0357186000
_diffrn_orient_matrix_UB_13 0.0030882000
_diffrn_orient_matrix_UB_21 -0.0353040000
_diffrn_orient_matrix_UB_22 0.0210990000
_diffrn_orient_matrix_UB_23 -0.0109991000
_diffrn_orient_matrix_UB_31 0.0085256000
_diffrn_orient_matrix_UB_32 -0.0091734000
_diffrn_orient_matrix_UB_33 -0.0372908000
_diffrn_radiation_monochromator graphite
_diffrn_radiation_probe x-ray
_diffrn_radiation_type MoK\a
_diffrn_radiation_wavelength 0.71073
_diffrn_reflns_av_R_equivalents 0.0337
_diffrn_reflns_av_unetI/netI 0.0240
_diffrn_reflns_Laue_measured_fraction_full 1.000
_diffrn_reflns_Laue_measured_fraction_max 0.953
_diffrn_reflns_limit_h_max 22
_diffrn_reflns_limit_h_min -21
_diffrn_reflns_limit_k_max 23
_diffrn_reflns_limit_k_min -23
_diffrn_reflns_limit_l_max 25
_diffrn_reflns_limit_l_min -23
_diffrn_reflns_number 111509
_diffrn_reflns_point_group_measured_fraction_full 1.000
_diffrn_reflns_point_group_measured_fraction_max 0.928
_diffrn_reflns_theta_full 25.242
_diffrn_reflns_theta_max 29.706
_diffrn_reflns_theta_min 1.667
_diffrn_source 'Enhance (Mo) X-ray Source'
_exptl_absorpt_coefficient_mu 0.542
_exptl_absorpt_correction_T_max 0.979
_exptl_absorpt_correction_T_min 0.972
_exptl_absorpt_correction_type analytical
_exptl_absorpt_process_details
;
CrysAlisPro, Agilent Technologies,
Version 1.171.37.35h (release 09-02-2015 CrysAlis171 .NET)
(compiled Feb  9 2015,16:26:32)
Analytical numeric absorption correction using a multifaceted crystal
            model based on expressions derived by R.C. Clark & J.S. Reid.
(Clark, R. C. & Reid, J. S. (1995). Acta Cryst. A51, 887-897)
Empirical absorption correction using spherical harmonics,
 implemented in SCALE3 ABSPACK scaling algorithm.
;
_exptl_crystal_colour orange
_exptl_crystal_density_diffrn 1.461
_exptl_crystal_description block
_exptl_crystal_F_000 2264
_exptl_crystal_size_max 0.27
_exptl_crystal_size_mid 0.2606
_exptl_crystal_size_min 0.2332
_refine_diff_density_max 0.725
_refine_diff_density_min -0.506
_refine_diff_density_rms 0.079
_refine_ls_abs_structure_details
;
 Flack x determined using 5227 quotients [(I+)-(I-)]/[(I+)+(I-)]
 (Parsons, Flack and Wagner, Acta Cryst. B69 (2013) 249-259).
;
_refine_ls_abs_structure_Flack -0.038(6)
_refine_ls_extinction_method none
_refine_ls_goodness_of_fit_ref 1.071
_refine_ls_hydrogen_treatment constr
_refine_ls_matrix_type full
_refine_ls_number_parameters 640
_refine_ls_number_reflns 13207
_refine_ls_number_restraints 0
_refine_ls_restrained_S_all 1.071
_refine_ls_R_factor_all 0.0354
_refine_ls_R_factor_gt 0.0295
_refine_ls_shift/su_max 0.002
_refine_ls_shift/su_mean 0.000
_refine_ls_structure_factor_coef Fsqd
_refine_ls_weighting_details 'w=1/[\s^2^(Fo^2^)+(0.0257P)^2^+4.6178P] where P=(Fo^2^+2Fc^2^)/3'
_refine_ls_weighting_scheme calc
_refine_ls_wR_factor_gt 0.0664
_refine_ls_wR_factor_ref 0.0705
_reflns_Friedel_coverage 0.784
_reflns_Friedel_fraction_full 1.000
_reflns_Friedel_fraction_max 0.898
_reflns_number_gt 12309
_reflns_number_total 13207
_reflns_threshold_expression 'I > 2\s(I)'
_cod_data_source_file c8dt00155c2.cif
_cod_data_source_block GM403
_cod_depositor_comments 'Adding full bibliography for 7045651--7045663.cif.'
_cod_database_code 7045654
_chemical_oxdiff_formula 'C30 H20 N1 O2 Cl1 Ru1 P4'
_shelx_space_group_comment
;
The symmetry employed for this shelxl refinement is uniquely defined
by the following loop, which should always be used as a source of
symmetry information in preference to the above space-group names.
They are only intended as comments.
;
_reflns_odcompleteness_completeness 99.93
_reflns_odcompleteness_iscentric 1
_reflns_odcompleteness_theta 26.32
_olex2_refinement_description
;
1. Fixed Uiso
 At 1.2 times of:
  All C(H) groups, All C(H,H) groups
2.a Secondary CH2 refined with riding coordinates:
 C25(H25,HJ), C50(HX,HY)
2.b Aromatic/amide H refined with riding coordinates:
 C4(H), C5(HA), C8(HB), C9(HC), C10(HD), C11(HE), C14(H14), C15(H15), C16(H16),
  C17(H17), C18(H18), C20(H20), C21(HF), C22(HG), C23(HH), C24(HI), C27(HK),
 C28(HL), C29(HM), C30(HN), C31(HO), C33(H33), C34(H34), C35(H35), C36(H36),
 C37(H37), C39(H39), C40(H40), C41(HP), C42(HQ), C43(HR), C45(HS), C46(HT),
 C47(HU), C48(HV), C49(HW), C52(HZ), C53(H0AA), C54(H1AA), C55(H2AA), C56(H3AA),
  C58(H4AA), C59(H5AA), C60(H6AA), C61(H7AA), C62(H8AA)
;
_shelx_shelxl_version_number 2014/7
_olex2_submission_special_instructions 'No special instructions were received'

loop_
_space_group_symop_operation_xyz
'x, y, z'
'-x+1/2, -y, z+1/2'
'x+1/2, -y+1/2, -z'
'-x, y+1/2, -z+1/2'

loop_
_atom_site_label
_atom_site_type_symbol
_atom_site_fract_x
_atom_site_fract_y
_atom_site_fract_z
_atom_site_U_iso_or_equiv
_atom_site_adp_type
_atom_site_occupancy
_atom_site_site_symmetry_order
_atom_site_calc_flag
_atom_site_refinement_flags_posn
Ru1 Ru 0.50368(2) 0.84079(2) 0.49445(2) 0.01320(5) Uani 1 1 d .
Cl1 Cl 0.39013(4) 0.74107(4) 0.48897(4) 0.01892(14) Uani 1 1 d .
P1 P 0.59362(5) 0.75815(5) 0.55841(4) 0.01522(15) Uani 1 1 d .
P2 P 0.59592(5) 0.78242(4) 0.41076(4) 0.01529(15) Uani 1 1 d .
P3 P 0.42199(5) 0.91183(5) 0.57829(4) 0.01610(16) Uani 1 1 d .
P4 P 0.41321(5) 0.92250(5) 0.42972(4) 0.01575(15) Uani 1 1 d .
O1 O 0.99524(19) 1.12331(18) 0.56361(17) 0.0439(7) Uani 1 1 d .
O2 O 0.95897(19) 1.18897(19) 0.46569(18) 0.0476(8) Uani 1 1 d .
N1 N 0.94520(18) 1.14007(19) 0.51559(19) 0.0335(7) Uani 1 1 d .
C1 C 0.59167(17) 0.92103(16) 0.50528(16) 0.0168(5) Uani 1 1 d .
C2 C 0.6496(2) 0.9654(2) 0.51420(18) 0.0224(6) Uani 1 1 d .
C3 C 0.7229(2) 1.0114(2) 0.51838(18) 0.0227(7) Uani 1 1 d .
C4 C 0.7976(2) 0.9751(2) 0.52902(18) 0.0258(7) Uani 1 1 d .
H H 0.7994 0.9200 0.5366 0.031 Uiso 1 1 calc R
C5 C 0.8704(2) 1.0185(2) 0.52881(19) 0.0246(7) Uani 1 1 d .
HA H 0.9196 0.9927 0.5369 0.030 Uiso 1 1 calc R
C6 C 0.8679(2) 1.0993(2) 0.51658(19) 0.0262(7) Uani 1 1 d .
C7 C 0.79341(19) 1.14320(18) 0.50554(18) 0.0222(6) Uani 1 1 d .
C8 C 0.7897(2) 1.2267(2) 0.4964(2) 0.0313(7) Uani 1 1 d .
HB H 0.8374 1.2563 0.4939 0.038 Uiso 1 1 calc R
C9 C 0.7166(2) 1.2647(2) 0.4912(3) 0.0375(9) Uani 1 1 d .
HC H 0.7145 1.3199 0.4850 0.045 Uiso 1 1 calc R
C10 C 0.6434(2) 1.2189(2) 0.4955(3) 0.0359(8) Uani 1 1 d .
HD H 0.5936 1.2449 0.4927 0.043 Uiso 1 1 calc R
C11 C 0.6456(2) 1.1382(2) 0.5036(2) 0.0303(7) Uani 1 1 d .
HE H 0.5974 1.1094 0.5055 0.036 Uiso 1 1 calc R
C12 C 0.72156(19) 1.09665(19) 0.50905(18) 0.0229(6) Uani 1 1 d .
C13 C 0.57049(19) 0.65191(19) 0.57480(16) 0.0190(6) Uani 1 1 d .
C14 C 0.5998(2) 0.5919(2) 0.52924(19) 0.0253(7) Uani 1 1 d .
H14 H 0.6318 0.6052 0.4889 0.030 Uiso 1 1 calc R
C15 C 0.5818(2) 0.5113(2) 0.5435(2) 0.0316(8) Uani 1 1 d .
H15 H 0.6016 0.4715 0.5125 0.038 Uiso 1 1 calc R
C16 C 0.5350(3) 0.4913(2) 0.6030(2) 0.0376(9) Uani 1 1 d .
H16 H 0.5239 0.4378 0.6131 0.045 Uiso 1 1 calc R
C17 C 0.5047(3) 0.5504(2) 0.6478(2) 0.0402(9) Uani 1 1 d .
H17 H 0.4725 0.5366 0.6878 0.048 Uiso 1 1 calc R
C18 C 0.5217(2) 0.6305(2) 0.6341(2) 0.0306(8) Uani 1 1 d .
H18 H 0.5003 0.6699 0.6645 0.037 Uiso 1 1 calc R
C19 C 0.6426(2) 0.79162(19) 0.64315(17) 0.0179(6) Uani 1 1 d .
C20 C 0.5938(2) 0.8113(2) 0.70321(18) 0.0234(7) Uani 1 1 d .
H20 H 0.5378 0.8068 0.6995 0.028 Uiso 1 1 calc R
C21 C 0.6288(2) 0.8376(2) 0.76854(18) 0.0278(7) Uani 1 1 d .
HF H 0.5961 0.8493 0.8089 0.033 Uiso 1 1 calc R
C22 C 0.7117(2) 0.8463(2) 0.77357(19) 0.0290(7) Uani 1 1 d .
HG H 0.7350 0.8640 0.8172 0.035 Uiso 1 1 calc R
C23 C 0.7602(2) 0.8288(2) 0.7136(2) 0.0270(7) Uani 1 1 d .
HH H 0.8160 0.8359 0.7169 0.032 Uiso 1 1 calc R
C24 C 0.7267(2) 0.80059(19) 0.64872(18) 0.0211(6) Uani 1 1 d .
HI H 0.7599 0.7877 0.6091 0.025 Uiso 1 1 calc R
C25 C 0.66966(17) 0.75812(18) 0.48424(16) 0.0176(6) Uani 1 1 d .
H25 H 0.6951 0.7062 0.4775 0.021 Uiso 1 1 calc R
HJ H 0.7106 0.7993 0.4905 0.021 Uiso 1 1 calc R
C26 C 0.64924(19) 0.8414(2) 0.34106(16) 0.0184(6) Uani 1 1 d .
C27 C 0.7129(2) 0.8932(2) 0.35845(19) 0.0243(7) Uani 1 1 d .
HK H 0.7337 0.8939 0.4060 0.029 Uiso 1 1 calc R
C28 C 0.7453(2) 0.9439(2) 0.3053(2) 0.0318(8) Uani 1 1 d .
HL H 0.7874 0.9784 0.3175 0.038 Uiso 1 1 calc R
C29 C 0.7151(3) 0.9430(2) 0.2343(2) 0.0353(9) Uani 1 1 d .
HM H 0.7361 0.9776 0.1991 0.042 Uiso 1 1 calc R
C30 C 0.6540(3) 0.8906(3) 0.2161(2) 0.0350(9) Uani 1 1 d .
HN H 0.6341 0.8894 0.1683 0.042 Uiso 1 1 calc R
C31 C 0.6217(2) 0.8394(2) 0.26898(18) 0.0258(7) Uani 1 1 d .
HO H 0.5812 0.8034 0.2558 0.031 Uiso 1 1 calc R
C32 C 0.5777(2) 0.68730(18) 0.36411(17) 0.0190(6) Uani 1 1 d .
C33 C 0.6421(2) 0.6397(2) 0.34029(19) 0.0255(7) Uani 1 1 d .
H33 H 0.6950 0.6588 0.3433 0.031 Uiso 1 1 calc R
C34 C 0.6273(2) 0.5636(2) 0.3121(2) 0.0308(8) Uani 1 1 d .
H34 H 0.6702 0.5320 0.2961 0.037 Uiso 1 1 calc R
C35 C 0.5488(3) 0.5350(2) 0.3077(2) 0.0308(8) Uani 1 1 d .
H35 H 0.5392 0.4834 0.2907 0.037 Uiso 1 1 calc R
C36 C 0.4846(2) 0.5829(2) 0.32865(18) 0.0286(8) Uani 1 1 d .
H36 H 0.4318 0.5641 0.3239 0.034 Uiso 1 1 calc R
C37 C 0.4987(2) 0.65919(19) 0.35684(15) 0.0218(6) Uani 1 1 d .
H37 H 0.4553 0.6914 0.3708 0.026 Uiso 1 1 calc R
C38 C 0.3740(2) 0.8714(2) 0.66171(17) 0.0190(6) Uani 1 1 d .
C39 C 0.3617(2) 0.7889(2) 0.66815(19) 0.0219(7) Uani 1 1 d .
H39 H 0.3752 0.7553 0.6293 0.026 Uiso 1 1 calc R
C40 C 0.3296(2) 0.7569(2) 0.73218(19) 0.0256(7) Uani 1 1 d .
H40 H 0.3210 0.7020 0.7357 0.031 Uiso 1 1 calc R
C41 C 0.3103(2) 0.8059(2) 0.7908(2) 0.0303(8) Uani 1 1 d .
HP H 0.2895 0.7841 0.8340 0.036 Uiso 1 1 calc R
C42 C 0.3220(3) 0.8874(2) 0.7849(2) 0.0346(9) Uani 1 1 d .
HQ H 0.3086 0.9207 0.8241 0.042 Uiso 1 1 calc R
C43 C 0.3539(2) 0.9203(2) 0.7208(2) 0.0291(8) Uani 1 1 d .
HR H 0.3617 0.9754 0.7174 0.035 Uiso 1 1 calc R
C44 C 0.4562(2) 1.00997(19) 0.60954(18) 0.0201(7) Uani 1 1 d .
C45 C 0.5314(2) 1.0150(2) 0.64441(19) 0.0243(7) Uani 1 1 d .
HS H 0.5629 0.9693 0.6504 0.029 Uiso 1 1 calc R
C46 C 0.5592(2) 1.0885(2) 0.6702(2) 0.0310(8) Uani 1 1 d .
HT H 0.6096 1.0917 0.6930 0.037 Uiso 1 1 calc R
C47 C 0.5124(3) 1.1570(2) 0.66199(19) 0.0315(8) Uani 1 1 d .
HU H 0.5315 1.2060 0.6790 0.038 Uiso 1 1 calc R
C48 C 0.4377(2) 1.1524(2) 0.6289(2) 0.0309(8) Uani 1 1 d .
HV H 0.4058 1.1981 0.6244 0.037 Uiso 1 1 calc R
C49 C 0.4097(2) 1.0792(2) 0.60183(19) 0.0261(7) Uani 1 1 d .
HW H 0.3596 1.0765 0.5785 0.031 Uiso 1 1 calc R
C50 C 0.34282(17) 0.93278(18) 0.50850(18) 0.0189(6) Uani 1 1 d .
HX H 0.2999 0.8931 0.5082 0.023 Uiso 1 1 calc R
HY H 0.3202 0.9862 0.5128 0.023 Uiso 1 1 calc R
C51 C 0.3531(2) 0.89082(19) 0.35049(18) 0.0189(6) Uani 1 1 d .
C52 C 0.2701(2) 0.9049(2) 0.34488(19) 0.0227(7) Uani 1 1 d .
HZ H 0.2421 0.9265 0.3846 0.027 Uiso 1 1 calc R
C53 C 0.2287(2) 0.8868(2) 0.2802(2) 0.0267(7) Uani 1 1 d .
H0AA H 0.1731 0.8956 0.2770 0.032 Uiso 1 1 calc R
C54 C 0.2706(2) 0.8557(2) 0.2207(2) 0.0292(8) Uani 1 1 d .
H1AA H 0.2433 0.8443 0.1772 0.035 Uiso 1 1 calc R
C55 C 0.3529(2) 0.8414(2) 0.22591(19) 0.0297(7) Uani 1 1 d .
H2AA H 0.3810 0.8207 0.1858 0.036 Uiso 1 1 calc R
C56 C 0.3936(2) 0.8578(2) 0.29068(19) 0.0242(7) Uani 1 1 d .
H3AA H 0.4486 0.8466 0.2943 0.029 Uiso 1 1 calc R
C57 C 0.4409(2) 1.02415(19) 0.40098(17) 0.0185(6) Uani 1 1 d .
C58 C 0.3850(2) 1.0861(2) 0.3980(2) 0.0264(7) Uani 1 1 d .
H4AA H 0.3320 1.0777 0.4137 0.032 Uiso 1 1 calc R
C59 C 0.4083(3) 1.1605(2) 0.3716(2) 0.0331(8) Uani 1 1 d .
H5AA H 0.3707 1.2019 0.3693 0.040 Uiso 1 1 calc R
C60 C 0.4869(3) 1.1733(2) 0.3488(2) 0.0335(9) Uani 1 1 d .
H6AA H 0.5026 1.2238 0.3324 0.040 Uiso 1 1 calc R
C61 C 0.5423(2) 1.1118(2) 0.3502(2) 0.0318(8) Uani 1 1 d .
H7AA H 0.5949 1.1205 0.3337 0.038 Uiso 1 1 calc R
C62 C 0.5199(2) 1.0364(2) 0.37628(18) 0.0240(7) Uani 1 1 d .
H8AA H 0.5573 0.9947 0.3772 0.029 Uiso 1 1 calc R

loop_
_atom_site_aniso_label
_atom_site_aniso_U_11
_atom_site_aniso_U_22
_atom_site_aniso_U_33
_atom_site_aniso_U_23
_atom_site_aniso_U_13
_atom_site_aniso_U_12
Ru1 0.01247(9) 0.01267(9) 0.01447(9) -0.00005(8) -0.00017(9) -0.00046(8)
Cl1 0.0163(3) 0.0206(3) 0.0198(3) -0.0031(3) 0.0006(3) -0.0047(3)
P1 0.0144(3) 0.0151(3) 0.0161(3) 0.0013(3) -0.0008(3) -0.0008(3)
P2 0.0152(4) 0.0150(3) 0.0157(3) -0.0015(3) 0.0006(3) -0.0002(3)
P3 0.0160(4) 0.0152(4) 0.0172(3) -0.0008(3) 0.0020(3) -0.0005(3)
P4 0.0147(4) 0.0157(3) 0.0169(3) 0.0018(3) -0.0001(3) 0.0001(3)
O1 0.0311(15) 0.0437(16) 0.0568(17) -0.0003(13) -0.0120(15) -0.0060(14)
O2 0.0368(16) 0.0435(17) 0.063(2) 0.0144(15) 0.0061(15) -0.0133(14)
N1 0.0267(15) 0.0324(16) 0.0415(18) -0.0028(14) 0.0002(14) -0.0037(12)
C1 0.0192(13) 0.0151(12) 0.0159(13) -0.0023(12) -0.0016(12) 0.0009(10)
C2 0.0251(15) 0.0241(16) 0.0180(15) -0.0021(12) 0.0020(13) -0.0035(13)
C3 0.0237(16) 0.0237(16) 0.0207(15) -0.0022(12) -0.0003(12) -0.0033(13)
C4 0.0236(17) 0.0263(17) 0.0275(17) -0.0009(13) -0.0014(13) -0.0015(14)
C5 0.0214(16) 0.0241(17) 0.0285(17) -0.0010(13) -0.0045(13) 0.0006(13)
C6 0.0264(16) 0.0271(17) 0.0250(17) -0.0015(13) 0.0016(14) -0.0047(13)
C7 0.0253(14) 0.0217(15) 0.0195(14) 0.0005(13) -0.0017(13) -0.0056(12)
C8 0.0351(18) 0.0219(16) 0.037(2) -0.0001(17) 0.0031(18) -0.0067(13)
C9 0.041(2) 0.0305(19) 0.041(2) 0.0005(19) 0.0051(19) 0.0099(16)
C10 0.0276(17) 0.0314(18) 0.049(2) -0.0078(19) -0.0033(19) 0.0081(14)
C11 0.0284(16) 0.0287(17) 0.0337(18) -0.0050(16) -0.0044(16) 0.0034(13)
C12 0.0259(15) 0.0240(15) 0.0187(14) -0.0030(13) 0.0000(13) -0.0067(12)
C13 0.0188(14) 0.0175(14) 0.0208(14) 0.0028(12) -0.0056(11) -0.0015(12)
C14 0.0281(17) 0.0207(16) 0.0271(16) -0.0007(12) -0.0024(14) -0.0023(14)
C15 0.039(2) 0.0179(16) 0.038(2) -0.0010(14) -0.0080(17) 0.0002(15)
C16 0.053(2) 0.0216(17) 0.039(2) 0.0095(15) -0.0118(18) -0.0134(17)
C17 0.055(3) 0.0326(19) 0.0335(18) 0.0079(15) 0.005(2) -0.016(2)
C18 0.039(2) 0.0253(17) 0.0274(17) 0.0021(14) 0.0051(15) -0.0074(15)
C19 0.0201(15) 0.0143(14) 0.0193(15) 0.0021(11) -0.0040(12) 0.0003(12)
C20 0.0221(16) 0.0252(16) 0.0228(15) -0.0001(12) 0.0004(13) 0.0023(14)
C21 0.039(2) 0.0242(16) 0.0204(15) -0.0012(14) 0.0027(13) 0.0038(16)
C22 0.041(2) 0.0240(17) 0.0224(15) -0.0004(14) -0.0097(14) -0.0019(16)
C23 0.0246(17) 0.0255(18) 0.0309(17) 0.0021(14) -0.0083(14) -0.0053(14)
C24 0.0208(16) 0.0192(15) 0.0234(15) 0.0039(12) -0.0004(13) -0.0014(12)
C25 0.0155(13) 0.0193(14) 0.0181(14) 0.0004(11) 0.0011(11) 0.0000(11)
C26 0.0213(15) 0.0154(13) 0.0186(13) 0.0010(12) 0.0051(11) 0.0029(13)
C27 0.0292(18) 0.0220(16) 0.0217(16) -0.0023(13) 0.0077(14) -0.0037(14)
C28 0.036(2) 0.0206(17) 0.039(2) 0.0000(15) 0.0140(17) -0.0053(15)
C29 0.043(2) 0.0273(19) 0.036(2) 0.0132(16) 0.0172(18) 0.0060(17)
C30 0.042(2) 0.041(2) 0.0225(17) 0.0100(16) 0.0026(16) 0.0066(18)
C31 0.0255(16) 0.0321(18) 0.0197(15) 0.0014(15) 0.0010(13) 0.0019(16)
C32 0.0242(16) 0.0168(14) 0.0160(13) -0.0023(11) 0.0001(12) -0.0016(12)
C33 0.0222(16) 0.0257(17) 0.0287(17) -0.0049(13) 0.0046(13) -0.0007(13)
C34 0.036(2) 0.0236(17) 0.0332(19) -0.0073(15) 0.0055(16) 0.0068(15)
C35 0.044(2) 0.0191(17) 0.0294(18) -0.0058(14) 0.0020(16) -0.0055(16)
C36 0.032(2) 0.0270(17) 0.0264(16) -0.0059(13) 0.0028(14) -0.0099(15)
C37 0.0233(15) 0.0231(14) 0.0191(12) -0.0059(12) 0.0009(14) -0.0043(17)
C38 0.0165(15) 0.0215(15) 0.0190(14) -0.0013(12) 0.0012(12) -0.0009(12)
C39 0.0241(16) 0.0193(15) 0.0222(16) -0.0006(13) 0.0005(13) 0.0018(13)
C40 0.0266(17) 0.0243(17) 0.0260(16) 0.0065(14) -0.0031(13) -0.0023(14)
C41 0.0305(19) 0.041(2) 0.0199(16) 0.0049(15) 0.0052(14) -0.0045(17)
C42 0.043(2) 0.035(2) 0.0262(18) -0.0084(16) 0.0117(17) -0.0039(18)
C43 0.038(2) 0.0228(17) 0.0264(17) -0.0041(14) 0.0116(15) -0.0044(16)
C44 0.0250(17) 0.0162(15) 0.0190(15) -0.0030(12) 0.0035(12) -0.0008(13)
C45 0.0283(18) 0.0227(16) 0.0218(16) -0.0046(13) 0.0006(13) -0.0008(14)
C46 0.0300(19) 0.0313(19) 0.0316(18) -0.0094(15) -0.0037(15) -0.0068(16)
C47 0.044(2) 0.0204(15) 0.0305(16) -0.0054(14) 0.0017(16) -0.0094(18)
C48 0.042(2) 0.0180(16) 0.0328(18) -0.0041(14) -0.0005(16) 0.0021(16)
C49 0.0286(18) 0.0219(16) 0.0280(16) -0.0039(13) -0.0011(14) 0.0011(15)
C50 0.0144(13) 0.0210(14) 0.0212(15) 0.0005(13) 0.0009(12) 0.0016(10)
C51 0.0195(15) 0.0161(14) 0.0209(15) 0.0032(12) -0.0034(12) -0.0007(12)
C52 0.0195(16) 0.0227(16) 0.0260(16) 0.0036(13) -0.0003(13) -0.0004(13)
C53 0.0215(17) 0.0261(17) 0.0324(18) 0.0089(14) -0.0077(14) -0.0012(14)
C54 0.035(2) 0.0257(18) 0.0266(17) 0.0049(14) -0.0120(15) -0.0050(15)
C55 0.0355(19) 0.0295(18) 0.0239(16) -0.0030(15) -0.0028(14) 0.0011(17)
C56 0.0211(16) 0.0258(17) 0.0256(16) -0.0010(13) -0.0020(13) 0.0044(13)
C57 0.0214(16) 0.0161(14) 0.0179(14) 0.0010(11) -0.0032(12) -0.0031(12)
C58 0.0268(18) 0.0189(16) 0.0333(18) 0.0041(14) 0.0014(14) 0.0023(14)
C59 0.043(2) 0.0183(15) 0.0384(19) 0.0048(15) 0.0011(17) 0.0056(17)
C60 0.046(2) 0.0237(17) 0.0305(17) 0.0087(13) -0.0082(17) -0.0078(17)
C61 0.0288(19) 0.036(2) 0.0303(18) 0.0119(16) -0.0045(15) -0.0107(17)
C62 0.0220(18) 0.0275(17) 0.0224(15) 0.0080(13) -0.0013(12) 0.0004(13)

loop_
_atom_type_symbol
_atom_type_description
_atom_type_scat_dispersion_real
_atom_type_scat_dispersion_imag
_atom_type_scat_source
C C 0.0033 0.0016 'International Tables Vol C Tables 4.2.6.8 and 6.1.1.4'
H H 0.0000 0.0000 'International Tables Vol C Tables 4.2.6.8 and 6.1.1.4'
Cl Cl 0.1484 0.1585 'International Tables Vol C Tables 4.2.6.8 and 6.1.1.4'
N N 0.0061 0.0033 'International Tables Vol C Tables 4.2.6.8 and 6.1.1.4'
O O 0.0106 0.0060 'International Tables Vol C Tables 4.2.6.8 and 6.1.1.4'
P P 0.1023 0.0942 'International Tables Vol C Tables 4.2.6.8 and 6.1.1.4'
Ru Ru -1.2594 0.8363 'International Tables Vol C Tables 4.2.6.8 and 6.1.1.4'

loop_
_exptl_crystal_face_index_h
_exptl_crystal_face_index_k
_exptl_crystal_face_index_l
_exptl_crystal_face_perp_dist
_exptl_oxdiff_crystal_face_indexfrac_h
_exptl_oxdiff_crystal_face_indexfrac_k
_exptl_oxdiff_crystal_face_indexfrac_l
_exptl_oxdiff_crystal_face_x
_exptl_oxdiff_crystal_face_y
_exptl_oxdiff_crystal_face_z
12 -3 -22 0.1537 11.8540 -3.0601 -21.7992 -0.2310 -0.2433 0.9420
-2 -6 -25 0.1376 -2.0950 -6.3554 -24.5817 0.1993 0.2102 0.9571
-22 -5 -4 0.0915 -22.3716 -5.2020 -4.1199 0.6883 0.7254 0.0106
0 6 25 0.1350 0.3779 6.0781 24.7682 -0.1493 -0.1575 -0.9762
15 7 18 0.1490 14.7545 7.1895 18.2147 -0.5403 -0.5695 -0.6194
23 5 1 0.1646 22.8027 4.5271 1.0033 -0.6837 -0.7205 0.1155
3 10 -23 0.1394 2.6493 9.5998 -23.2247 -0.4756 0.3645 0.8006
5 -17 -17 0.1020 4.8149 -16.6333 -17.3458 0.4297 -0.3301 0.8405
-1 -17 17 0.0827 -0.7819 -17.2745 17.3903 0.6887 -0.5281 -0.4967
-4 22 8 0.1075 -3.8688 22.1569 7.5233 -0.6791 0.5213 -0.5168
-2 -2 -25 0.1459 -2.4222 -1.8238 -25.4246 0.0424 0.3267 0.9442
14 -9 -18 0.1378 13.9124 -8.7716 -18.1800 -0.0632 -0.4763 0.8770
20 -10 -8 0.1367 19.6134 -10.2969 -7.9766 -0.1085 -0.8220 0.5591
12 -3 21 0.1510 12.4123 -3.4207 21.3637 -0.0977 -0.7454 -0.6595
-1 3 25 0.1308 -0.8402 3.3732 25.3586 -0.0228 -0.1781 -0.9837
-21 10 1 0.1414 -20.9551 10.1393 1.1674 0.1240 0.9409 -0.3152
-19 8 -12 0.1398 -19.2358 7.8197 -11.6212 0.1278 0.9719 0.1976
-9 -19 -12 0.1147 -9.1683 -18.5443 -12.1416 0.8360 0.0660 0.5447
0 -10 -23 0.1291 0.3473 -10.3345 -23.0348 0.2900 0.0231 0.9567
8 0 -24 0.1460 8.2339 0.2703 -23.9730 -0.2733 -0.0213 0.9617
15 16 -10 0.1765 14.6502 15.9617 -9.6995 -0.9375 -0.0737 0.3402
7 17 16 0.1184 7.1518 17.2995 15.5037 -0.7347 -0.0580 -0.6759
-2 9 24 0.1264 -1.5141 8.9847 23.6403 -0.2130 -0.0170 -0.9769
-15 -16 10 0.1131 -14.6455 -15.8534 9.9161 0.9342 0.0735 -0.3492

loop_
_geom_angle_atom_site_label_1
_geom_angle_atom_site_label_2
_geom_angle_atom_site_label_3
_geom_angle
P1 Ru1 Cl1 95.86(3)
P1 Ru1 P2 70.61(3)
P1 Ru1 P3 109.79(3)
P1 Ru1 P4 179.45(3)
P2 Ru1 Cl1 100.47(3)
P3 Ru1 Cl1 86.14(3)
P3 Ru1 P2 173.35(3)
P4 Ru1 Cl1 83.71(3)
P4 Ru1 P2 109.11(3)
P4 Ru1 P3 70.55(3)
C1 Ru1 Cl1 176.42(9)
C1 Ru1 P1 83.38(8)
C1 Ru1 P2 82.60(8)
C1 Ru1 P3 90.83(8)
C1 Ru1 P4 97.06(8)
C13 P1 Ru1 121.24(10)
C13 P1 C25 105.06(14)
C19 P1 Ru1 121.33(11)
C19 P1 C13 104.48(14)
C19 P1 C25 108.45(15)
C25 P1 Ru1 93.91(10)
C25 P2 Ru1 92.79(9)
C26 P2 Ru1 122.25(10)
C26 P2 C25 107.57(14)
C32 P2 Ru1 123.52(11)
C32 P2 C25 104.65(14)
C32 P2 C26 103.03(14)
C38 P3 Ru1 126.54(11)
C38 P3 C50 109.30(15)
C44 P3 Ru1 118.51(11)
C44 P3 C38 101.88(15)
C44 P3 C50 105.15(15)
C50 P3 Ru1 93.16(10)
C50 P4 Ru1 93.72(10)
C51 P4 Ru1 125.04(11)
C51 P4 C50 107.25(15)
C51 P4 C57 100.27(14)
C57 P4 Ru1 121.60(11)
C57 P4 C50 106.91(15)
O1 N1 O2 123.0(3)
O1 N1 C6 118.3(3)
O2 N1 C6 118.7(3)
C2 C1 Ru1 174.7(3)
C1 C2 C3 173.0(3)
C4 C3 C2 121.4(3)
C4 C3 C12 117.7(3)
C12 C3 C2 120.8(3)
C3 C4 H 118.9
C3 C4 C5 122.3(3)
C5 C4 H 118.9
C4 C5 HA 120.5
C6 C5 C4 118.9(3)
C6 C5 HA 120.5
C5 C6 N1 116.1(3)
C5 C6 C7 123.3(3)
C7 C6 N1 120.6(3)
C8 C7 C6 123.8(3)
C8 C7 C12 120.8(3)
C12 C7 C6 115.2(3)
C7 C8 HB 119.8
C9 C8 C7 120.4(3)
C9 C8 HB 119.8
C8 C9 HC 120.2
C8 C9 C10 119.6(3)
C10 C9 HC 120.2
C9 C10 HD 119.6
C11 C10 C9 120.9(3)
C11 C10 HD 119.6
C10 C11 HE 119.6
C10 C11 C12 120.7(3)
C12 C11 HE 119.6
C3 C12 C11 120.1(3)
C7 C12 C3 122.4(3)
C7 C12 C11 117.5(3)
C14 C13 P1 121.9(2)
C14 C13 C18 118.6(3)
C18 C13 P1 119.6(3)
C13 C14 H14 119.7
C13 C14 C15 120.6(3)
C15 C14 H14 119.7
C14 C15 H15 120.0
C16 C15 C14 119.9(4)
C16 C15 H15 120.0
C15 C16 H16 120.1
C15 C16 C17 119.9(3)
C17 C16 H16 120.1
C16 C17 H17 119.6
C16 C17 C18 120.8(4)
C18 C17 H17 119.6
C13 C18 H18 119.9
C17 C18 C13 120.2(4)
C17 C18 H18 119.9
C20 C19 P1 118.5(3)
C20 C19 C24 119.3(3)
C24 C19 P1 122.2(3)
C19 C20 H20 119.9
C21 C20 C19 120.2(3)
C21 C20 H20 119.9
C20 C21 HF 120.0
C22 C21 C20 120.1(3)
C22 C21 HF 120.0
C21 C22 HG 120.0
C21 C22 C23 119.9(3)
C23 C22 HG 120.0
C22 C23 HH 119.6
C22 C23 C24 120.8(3)
C24 C23 HH 119.6
C19 C24 HI 120.2
C23 C24 C19 119.6(3)
C23 C24 HI 120.2
P1 C25 P2 94.64(13)
P1 C25 H25 112.8
P1 C25 HJ 112.8
P2 C25 H25 112.8
P2 C25 HJ 112.8
H25 C25 HJ 110.3
C27 C26 P2 122.5(2)
C31 C26 P2 118.9(3)
C31 C26 C27 118.4(3)
C26 C27 HK 119.7
C28 C27 C26 120.5(3)
C28 C27 HK 119.7
C27 C28 HL 119.9
C29 C28 C27 120.2(4)
C29 C28 HL 119.9
C28 C29 HM 120.2
C30 C29 C28 119.7(3)
C30 C29 HM 120.2
C29 C30 HN 119.8
C29 C30 C31 120.3(4)
C31 C30 HN 119.8
C26 C31 C30 120.8(4)
C26 C31 HO 119.6
C30 C31 HO 119.6
C33 C32 P2 120.9(3)
C37 C32 P2 119.5(2)
C37 C32 C33 119.5(3)
C32 C33 H33 120.0
C34 C33 C32 120.0(3)
C34 C33 H33 120.0
C33 C34 H34 119.9
C35 C34 C33 120.1(3)
C35 C34 H34 119.9
C34 C35 H35 119.9
C36 C35 C34 120.2(3)
C36 C35 H35 119.9
C35 C36 H36 119.9
C35 C36 C37 120.2(3)
C37 C36 H36 119.9
C32 C37 C36 120.0(3)
C32 C37 H37 120.0
C36 C37 H37 120.0
C39 C38 P3 119.6(2)
C43 C38 P3 121.6(3)
C43 C38 C39 118.7(3)
C38 C39 H39 119.8
C40 C39 C38 120.4(3)
C40 C39 H39 119.8
C39 C40 H40 119.7
C41 C40 C39 120.5(3)
C41 C40 H40 119.7
C40 C41 HP 120.3
C42 C41 C40 119.5(3)
C42 C41 HP 120.3
C41 C42 HQ 119.7
C41 C42 C43 120.5(4)
C43 C42 HQ 119.7
C38 C43 C42 120.4(3)
C38 C43 HR 119.8
C42 C43 HR 119.8
C45 C44 P3 118.1(3)
C49 C44 P3 122.9(3)
C49 C44 C45 119.0(3)
C44 C45 HS 120.0
C46 C45 C44 120.0(3)
C46 C45 HS 120.0
C45 C46 HT 119.8
C47 C46 C45 120.4(4)
C47 C46 HT 119.8
C46 C47 HU 120.0
C48 C47 C46 120.1(3)
C48 C47 HU 120.0
C47 C48 HV 120.0
C47 C48 C49 120.0(4)
C49 C48 HV 120.0
C44 C49 C48 120.5(3)
C44 C49 HW 119.7
C48 C49 HW 119.7
P3 C50 HX 112.9
P3 C50 HY 112.9
P4 C50 P3 94.03(13)
P4 C50 HX 112.9
P4 C50 HY 112.9
HX C50 HY 110.3
C52 C51 P4 122.8(3)
C56 C51 P4 118.1(3)
C56 C51 C52 118.8(3)
C51 C52 HZ 119.8
C53 C52 C51 120.5(3)
C53 C52 HZ 119.8
C52 C53 H0AA 120.2
C54 C53 C52 119.7(3)
C54 C53 H0AA 120.2
C53 C54 H1AA 119.9
C55 C54 C53 120.2(3)
C55 C54 H1AA 119.9
C54 C55 H2AA 120.0
C54 C55 C56 120.0(3)
C56 C55 H2AA 120.0
C51 C56 H3AA 119.6
C55 C56 C51 120.8(3)
C55 C56 H3AA 119.6
C58 C57 P4 122.4(3)
C58 C57 C62 120.0(3)
C62 C57 P4 117.4(3)
C57 C58 H4AA 120.1
C59 C58 C57 119.9(3)
C59 C58 H4AA 120.1
C58 C59 H5AA 119.9
C60 C59 C58 120.3(4)
C60 C59 H5AA 119.9
C59 C60 H6AA 119.9
C61 C60 C59 120.2(3)
C61 C60 H6AA 119.9
C60 C61 H7AA 119.8
C60 C61 C62 120.3(4)
C62 C61 H7AA 119.8
C57 C62 C61 119.3(3)
C57 C62 H8AA 120.3
C61 C62 H8AA 120.3

loop_
_geom_bond_atom_site_label_1
_geom_bond_atom_site_label_2
_geom_bond_distance
Ru1 Cl1 2.5081(7)
Ru1 P1 2.3360(8)
Ru1 P2 2.3624(8)
Ru1 P3 2.3550(8)
Ru1 P4 2.3395(8)
Ru1 C1 1.985(3)
P1 C13 1.839(3)
P1 C19 1.827(3)
P1 C25 1.842(3)
P2 C25 1.852(3)
P2 C26 1.830(3)
P2 C32 1.825(3)
P3 C38 1.839(3)
P3 C44 1.823(3)
P3 C50 1.854(3)
P4 C50 1.852(3)
P4 C51 1.827(3)
P4 C57 1.834(3)
O1 N1 1.234(4)
O2 N1 1.241(4)
N1 C6 1.446(4)
C1 C2 1.220(4)
C2 C3 1.435(4)
C3 C4 1.387(5)
C3 C12 1.433(5)
C4 H 0.9300
C4 C5 1.403(5)
C5 HA 0.9300
C5 C6 1.368(5)
C6 C7 1.445(5)
C7 C8 1.406(4)
C7 C12 1.419(4)
C8 HB 0.9300
C8 C9 1.365(5)
C9 HC 0.9300
C9 C10 1.432(5)
C10 HD 0.9300
C10 C11 1.357(5)
C11 HE 0.9300
C11 C12 1.435(5)
C13 C14 1.388(5)
C13 C18 1.392(5)
C14 H14 0.9300
C14 C15 1.401(5)
C15 H15 0.9300
C15 C16 1.371(6)
C16 H16 0.9300
C16 C17 1.374(6)
C17 H17 0.9300
C17 C18 1.388(5)
C18 H18 0.9300
C19 C20 1.396(5)
C19 C24 1.399(4)
C20 H20 0.9300
C20 C21 1.391(5)
C21 HF 0.9300
C21 C22 1.379(5)
C22 HG 0.9300
C22 C23 1.384(5)
C23 HH 0.9300
C23 C24 1.385(5)
C24 HI 0.9300
C25 H25 0.9700
C25 HJ 0.9700
C26 C27 1.396(5)
C26 C31 1.388(4)
C27 HK 0.9300
C27 C28 1.391(5)
C28 HL 0.9300
C28 C29 1.384(6)
C29 HM 0.9300
C29 C30 1.375(6)
C30 HN 0.9300
C30 C31 1.393(5)
C31 HO 0.9300
C32 C33 1.396(5)
C32 C37 1.392(5)
C33 H33 0.9300
C33 C34 1.391(5)
C34 H34 0.9300
C34 C35 1.382(6)
C35 H35 0.9300
C35 C36 1.379(5)
C36 H36 0.9300
C36 C37 1.393(4)
C37 H37 0.9300
C38 C39 1.397(5)
C38 C43 1.389(5)
C39 H39 0.9300
C39 C40 1.387(5)
C40 H40 0.9300
C40 C41 1.381(5)
C41 HP 0.9300
C41 C42 1.379(5)
C42 HQ 0.9300
C42 C43 1.392(5)
C43 HR 0.9300
C44 C45 1.396(5)
C44 C49 1.393(5)
C45 HS 0.9300
C45 C46 1.390(5)
C46 HT 0.9300
C46 C47 1.388(5)
C47 HU 0.9300
C47 C48 1.373(6)
C48 HV 0.9300
C48 C49 1.397(5)
C49 HW 0.9300
C50 HX 0.9700
C50 HY 0.9700
C51 C52 1.393(5)
C51 C56 1.390(5)
C52 HZ 0.9300
C52 C53 1.393(5)
C53 H0AA 0.9300
C53 C54 1.385(5)
C54 H1AA 0.9300
C54 C55 1.382(5)
C55 H2AA 0.9300
C55 C56 1.382(5)
C56 H3AA 0.9300
C57 C58 1.386(5)
C57 C62 1.393(5)
C58 H4AA 0.9300
C58 C59 1.386(5)
C59 H5AA 0.9300
C59 C60 1.379(6)
C60 H6AA 0.9300
C60 C61 1.375(6)
C61 H7AA 0.9300
C61 C62 1.395(5)
C62 H8AA 0.9300
